data_2235696
loop_
_publ_author_name
'Shirvan, Sadif A.'
'Haydari Dezfuli, Sara'

_publ_section_title
;
 Dibromido(4,4'-dimethyl-2,2'-bipyridine-\k^2^<i>N</i>,<i>N</i>')(dimethyl
 sulfoxide-\k<i>O</i>)cadmium
;
_journal_coeditor_code XU5571
_journal_issue 7
_journal_name_full 'Acta Crystallographica Section E'
_journal_page_first m1006
_journal_page_last m1007
_journal_paper_doi 10.1107/S1600536812028553
_journal_volume 68
_journal_year 2012
_chemical_formula_iupac '[Cd Br2 (C12 H12 N2) (C2 H6 O S)]'
_chemical_formula_moiety 'C14 H18 Br2 Cd1 N2 O S'
_chemical_formula_sum 'C14 H18 Br2 Cd N2 O S'
_chemical_formula_weight 534.58
_chemical_name_systematic
;
Dibromido(4,4'-dimethyl-2,2'-bipyridine-\k^2^<i>N</i>,<i>N</i>')(dimethyl
sulfoxide-\k<i>O</i>)cadmium
;
_space_group_IT_number 14
_symmetry_cell_setting monoclinic
_symmetry_space_group_name_Hall '-P 2ybc'
_symmetry_space_group_name_H-M 'P 1 21/c 1'
_atom_sites_solution_hydrogens geom
_atom_sites_solution_primary direct
_atom_sites_solution_secondary difmap
_audit_creation_method SHELXL-97
_cell_angle_alpha 90.00
_cell_angle_beta 103.377(5)
_cell_angle_gamma 90.00
_cell_formula_units_Z 4
_cell_length_a 8.3940(6)
_cell_length_b 15.2928(15)
_cell_length_c 14.8606(9)
_cell_measurement_reflns_used 10741
_cell_measurement_temperature 298(2)
_cell_measurement_theta_max 26.99
_cell_measurement_theta_min 1.94
_cell_volume 1855.9(3)
_computing_cell_refinement 'SAINT (Bruker, 2007)'
_computing_data_collection 'APEX2 (Bruker, 2007)'
_computing_data_reduction 'SAINT (Bruker, 2007)'
_computing_molecular_graphics 'SHELXTL (Sheldrick, 2008)'
_computing_publication_material 'SHELXTL (Sheldrick, 2008)'
_computing_structure_refinement 'SHELXL97 (Sheldrick, 2008)'
_computing_structure_solution 'SHELXS97 (Sheldrick, 2008)'
_diffrn_ambient_temperature 298(2)
_diffrn_measured_fraction_theta_full 1.000
_diffrn_measured_fraction_theta_max 1.000
_diffrn_measurement_device_type 'Bruker APEXII CCD area-detector'
_diffrn_measurement_method '\w scans'
_diffrn_radiation_monochromator graphite
_diffrn_radiation_source 'fine-focus sealed tube'
_diffrn_radiation_type MoK\a
_diffrn_radiation_wavelength 0.71073
_diffrn_reflns_av_R_equivalents 0.0989
_diffrn_reflns_av_sigmaI/netI 0.0574
_diffrn_reflns_limit_h_max 10
_diffrn_reflns_limit_h_min -9
_diffrn_reflns_limit_k_max 19
_diffrn_reflns_limit_k_min -19
_diffrn_reflns_limit_l_max 18
_diffrn_reflns_limit_l_min -18
_diffrn_reflns_number 16741
_diffrn_reflns_theta_full 26.99
_diffrn_reflns_theta_max 26.99
_diffrn_reflns_theta_min 1.94
_exptl_absorpt_coefficient_mu 5.594
_exptl_absorpt_correction_T_max 0.3421
_exptl_absorpt_correction_T_min 0.1831
_exptl_absorpt_correction_type multi-scan
_exptl_absorpt_process_details '(SADABS; Bruker, 2001)'
_exptl_crystal_colour colorless
_exptl_crystal_density_diffrn 1.913
_exptl_crystal_density_method 'not measured'
_exptl_crystal_description block
_exptl_crystal_F_000 1032
_exptl_crystal_size_max 0.332
_exptl_crystal_size_mid 0.28
_exptl_crystal_size_min 0.20
_refine_diff_density_max 0.527
_refine_diff_density_min -0.419
_refine_ls_extinction_method none
_refine_ls_goodness_of_fit_ref 1.037
_refine_ls_hydrogen_treatment constr
_refine_ls_matrix_type full
_refine_ls_number_parameters 190
_refine_ls_number_reflns 4054
_refine_ls_number_restraints 0
_refine_ls_restrained_S_all 1.037
_refine_ls_R_factor_all 0.0648
_refine_ls_R_factor_gt 0.0410
_refine_ls_shift/su_max 0.010
_refine_ls_shift/su_mean 0.001
_refine_ls_structure_factor_coef Fsqd
_refine_ls_weighting_details 'calc w=1/[\s^2^(Fo^2^)+(0.0279P)^2^+0.8746P] where P=(Fo^2^+2Fc^2^)/3'
_refine_ls_weighting_scheme calc
_refine_ls_wR_factor_gt 0.0798
_refine_ls_wR_factor_ref 0.0860
_reflns_number_gt 3008
_reflns_number_total 4054
_reflns_threshold_expression I>2sigma(I)
_cod_data_source_file xu5571.cif
_cod_data_source_block I
_cod_original_sg_symbol_H-M 'P 21/c'
_cod_original_formula_sum 'C14 H18 Br2 Cd1 N2 O S'
_cod_database_code 2235696
_cod_database_fobs_code 2235696

loop_
_symmetry_equiv_pos_as_xyz
'x, y, z'
'-x, y+1/2, -z+1/2'
'-x, -y, -z'
'x, -y-1/2, z-1/2'

loop_
_atom_site_type_symbol
_atom_site_label
_atom_site_fract_x
_atom_site_fract_y
_atom_site_fract_z
_atom_site_U_iso_or_equiv
_atom_site_adp_type
_atom_site_calc_flag
_atom_site_refinement_flags
_atom_site_occupancy
_atom_site_symmetry_multiplicity
C C1 0.0502(6) 0.2148(3) 0.6246(3) 0.0501(11) Uani d . 1 1
H H1 0.0521 0.2350 0.6838 0.060 Uiso calc R 1 1
C C2 -0.0370(7) 0.2624(3) 0.5505(3) 0.0526(12) Uani d . 1 1
H H2 -0.0933 0.3127 0.5599 0.063 Uiso calc R 1 1
C C3 -0.0391(7) 0.2337(3) 0.4611(3) 0.0528(12) Uani d . 1 1
C C4 -0.1294(8) 0.2827(4) 0.3769(4) 0.0767(18) Uani d . 1 1
H H4A -0.0862 0.3409 0.3779 0.092 Uiso calc R 1 1
H H4B -0.2437 0.2854 0.3769 0.092 Uiso calc R 1 1
H H4C -0.1160 0.2529 0.3223 0.092 Uiso calc R 1 1
C C5 0.0474(6) 0.1592(3) 0.4529(3) 0.0473(11) Uani d . 1 1
H H5 0.0502 0.1387 0.3944 0.057 Uiso calc R 1 1
C C6 0.1305(5) 0.1138(2) 0.5302(2) 0.0373(9) Uani d . 1 1
C C7 0.2243(5) 0.0322(2) 0.5237(3) 0.0365(9) Uani d . 1 1
C C8 0.2297(6) -0.0049(3) 0.4393(3) 0.0426(10) Uani d . 1 1
H H8 0.1732 0.0214 0.3848 0.051 Uiso calc R 1 1
C C9 0.3177(6) -0.0803(3) 0.4350(3) 0.0476(11) Uani d . 1 1
C C10 0.3268(7) -0.1202(3) 0.3438(3) 0.0634(14) Uani d . 1 1
H H10A 0.2846 -0.1787 0.3402 0.076 Uiso calc R 1 1
H H10B 0.4387 -0.1213 0.3387 0.076 Uiso calc R 1 1
H H10C 0.2629 -0.0858 0.2943 0.076 Uiso calc R 1 1
C C11 0.3983(7) -0.1162(3) 0.5174(3) 0.0535(12) Uani d . 1 1
H H11 0.4593 -0.1670 0.5178 0.064 Uiso calc R 1 1
C C12 0.3894(7) -0.0776(3) 0.5995(3) 0.0539(12) Uani d . 1 1
H H12 0.4446 -0.1034 0.6545 0.065 Uiso calc R 1 1
C C13 0.5760(15) -0.1667(4) 0.8786(5) 0.144(4) Uani d . 1 1
H H13A 0.6672 -0.1729 0.8502 0.173 Uiso calc R 1 1
H H13B 0.4795 -0.1906 0.8385 0.173 Uiso calc R 1 1
H H13C 0.5987 -0.1973 0.9365 0.173 Uiso calc R 1 1
C C14 0.7460(8) -0.0254(5) 0.9509(4) 0.094(2) Uani d . 1 1
H H14A 0.7545 0.0372 0.9532 0.112 Uiso calc R 1 1
H H14B 0.8195 -0.0483 0.9159 0.112 Uiso calc R 1 1
H H14C 0.7744 -0.0485 1.0126 0.112 Uiso calc R 1 1
N N1 0.1310(5) 0.1425(2) 0.6162(2) 0.0418(8) Uani d . 1 1
N N2 0.3045(5) -0.0041(2) 0.6035(2) 0.0424(8) Uani d . 1 1
Br Br1 0.35504(9) 0.19185(4) 0.84879(4) 0.0779(2) Uani d . 1 1
Br Br2 0.07055(8) -0.04712(4) 0.79461(3) 0.06865(18) Uani d . 1 1
O O1 0.5107(5) -0.0161(3) 0.8016(2) 0.0663(10) Uani d . 1 1
S S1 0.54455(17) -0.05549(9) 0.89770(7) 0.0547(3) Uani d . 1 1
Cd Cd1 0.27102(4) 0.05814(2) 0.741841(19) 0.04315(10) Uani d . 1 1

loop_
_atom_site_aniso_label
_atom_site_aniso_U_11
_atom_site_aniso_U_22
_atom_site_aniso_U_33
_atom_site_aniso_U_12
_atom_site_aniso_U_13
_atom_site_aniso_U_23
C1 0.065(3) 0.048(2) 0.040(2) 0.002(2) 0.017(2) -0.0086(18)
C2 0.060(3) 0.046(2) 0.053(3) 0.011(2) 0.016(2) -0.002(2)
C3 0.062(3) 0.051(3) 0.043(2) 0.005(2) 0.007(2) 0.0069(19)
C4 0.094(5) 0.076(4) 0.058(3) 0.032(3) 0.014(3) 0.017(3)
C5 0.060(3) 0.051(2) 0.030(2) 0.000(2) 0.0084(19) 0.0015(17)
C6 0.043(2) 0.040(2) 0.0296(19) -0.0028(18) 0.0094(17) -0.0016(15)
C7 0.042(2) 0.0367(19) 0.0315(18) -0.0094(17) 0.0090(17) -0.0005(14)
C8 0.049(3) 0.048(2) 0.0295(19) -0.003(2) 0.0061(18) 0.0004(16)
C9 0.057(3) 0.047(2) 0.039(2) -0.004(2) 0.012(2) -0.0054(17)
C10 0.083(4) 0.067(3) 0.045(3) 0.001(3) 0.024(3) -0.011(2)
C11 0.062(3) 0.050(3) 0.051(3) 0.012(2) 0.017(2) -0.003(2)
C12 0.069(3) 0.050(3) 0.039(2) 0.009(2) 0.006(2) 0.0047(18)
C13 0.262(13) 0.059(4) 0.091(5) 0.014(6) 0.003(7) 0.010(3)
C14 0.075(5) 0.144(6) 0.055(3) -0.019(4) 0.001(3) 0.000(4)
N1 0.050(2) 0.0409(18) 0.0332(17) -0.0013(17) 0.0076(16) -0.0039(14)
N2 0.050(2) 0.0457(19) 0.0309(16) 0.0009(17) 0.0077(15) 0.0003(14)
Br1 0.1001(5) 0.0708(3) 0.0542(3) -0.0152(3) 0.0004(3) -0.0206(2)
Br2 0.0777(4) 0.0856(4) 0.0417(3) -0.0271(3) 0.0118(2) 0.0113(2)
O1 0.066(2) 0.091(2) 0.0404(17) 0.022(2) 0.0083(16) 0.0151(17)
S1 0.0557(7) 0.0726(7) 0.0358(5) 0.0043(7) 0.0102(5) 0.0008(5)
Cd1 0.0511(2) 0.04968(17) 0.02831(14) -0.00105(16) 0.00838(12) 0.00028(12)

loop_
_atom_type_symbol
_atom_type_description
_atom_type_scat_dispersion_real
_atom_type_scat_dispersion_imag
_atom_type_scat_source
Co Co 0.3494 0.9721 'International Tables Vol C Tables 4.2.6.8 and 6.1.1.4'
C C 0.0033 0.0016 'International Tables Vol C Tables 4.2.6.8 and 6.1.1.4'
H H 0.0000 0.0000 'International Tables Vol C Tables 4.2.6.8 and 6.1.1.4'
N N 0.0061 0.0033 'International Tables Vol C Tables 4.2.6.8 and 6.1.1.4'
Br Br -0.2901 2.4595 'International Tables Vol C Tables 4.2.6.8 and 6.1.1.4'
O O 0.0106 0.0060 'International Tables Vol C Tables 4.2.6.8 and 6.1.1.4'
S S 0.1246 0.1234 'International Tables Vol C Tables 4.2.6.8 and 6.1.1.4'
Cd Cd -0.8075 1.2024 'International Tables Vol C Tables 4.2.6.8 and 6.1.1.4'

loop_
_geom_angle_atom_site_label_1
_geom_angle_atom_site_label_2
_geom_angle_atom_site_label_3
_geom_angle
N1 C1 C2 123.8(4)
N1 C1 H1 118.1
C2 C1 H1 118.1
C1 C2 C3 118.8(4)
C1 C2 H2 120.6
C3 C2 H2 120.6
C5 C3 C2 117.1(4)
C5 C3 C4 121.0(4)
C2 C3 C4 121.9(5)
C3 C4 H4A 109.5
C3 C4 H4B 109.5
H4A C4 H4B 109.5
C3 C4 H4C 109.5
H4A C4 H4C 109.5
H4B C4 H4C 109.5
C3 C5 C6 121.2(4)
C3 C5 H5 119.4
C6 C5 H5 119.4
N1 C6 C5 120.8(4)
N1 C6 C7 116.6(3)
C5 C6 C7 122.6(3)
N2 C7 C8 121.0(4)
N2 C7 C6 117.0(3)
C8 C7 C6 122.0(4)
C9 C8 C7 120.9(4)
C9 C8 H8 119.5
C7 C8 H8 119.5
C11 C9 C8 116.9(4)
C11 C9 C10 121.7(4)
C8 C9 C10 121.3(4)
C9 C10 H10A 109.5
C9 C10 H10B 109.5
H10A C10 H10B 109.5
C9 C10 H10C 109.5
H10A C10 H10C 109.5
H10B C10 H10C 109.5
C9 C11 C12 120.3(4)
C9 C11 H11 119.8
C12 C11 H11 119.8
N2 C12 C11 122.7(4)
N2 C12 H12 118.7
C11 C12 H12 118.7
S1 C13 H13A 109.5
S1 C13 H13B 109.5
H13A C13 H13B 109.5
S1 C13 H13C 109.5
H13A C13 H13C 109.5
H13B C13 H13C 109.5
S1 C14 H14A 109.5
S1 C14 H14B 109.5
H14A C14 H14B 109.5
S1 C14 H14C 109.5
H14A C14 H14C 109.5
H14B C14 H14C 109.5
C1 N1 C6 118.3(4)
C1 N1 Cd1 124.0(3)
C6 N1 Cd1 117.7(3)
C12 N2 C7 118.1(3)
C12 N2 Cd1 123.6(3)
C7 N2 Cd1 118.1(3)
S1 O1 Cd1 121.1(2)
O1 S1 C13 103.6(3)
O1 S1 C14 105.7(3)
C13 S1 C14 99.3(5)
O1 Cd1 N2 82.34(12)
O1 Cd1 N1 144.06(13)
N2 Cd1 N1 70.41(12)
O1 Cd1 Br2 98.54(10)
N2 Cd1 Br2 103.45(9)
N1 Cd1 Br2 110.05(9)
O1 Cd1 Br1 93.61(10)
N2 Cd1 Br1 142.22(9)
N1 Cd1 Br1 93.99(8)
Br2 Cd1 Br1 114.28(2)

loop_
_geom_bond_atom_site_label_1
_geom_bond_atom_site_label_2
_geom_bond_distance
_geom_bond_publ_flag
C1 N1 1.318(6) ?
C1 C2 1.380(7) ?
C1 H1 0.9300 ?
C2 C3 1.394(6) ?
C2 H2 0.9300 ?
C3 C5 1.373(7) ?
C3 C4 1.504(7) ?
C4 H4A 0.9600 ?
C4 H4B 0.9600 ?
C4 H4C 0.9600 ?
C5 C6 1.384(6) ?
C5 H5 0.9300 ?
C6 N1 1.351(5) ?
C6 C7 1.489(6) ?
C7 N2 1.342(5) ?
C7 C8 1.387(5) ?
C8 C9 1.378(6) ?
C8 H8 0.9300 ?
C9 C11 1.370(6) ?
C9 C10 1.505(6) ?
C10 H10A 0.9600 ?
C10 H10B 0.9600 ?
C10 H10C 0.9600 ?
C11 C12 1.372(6) ?
C11 H11 0.9300 ?
C12 N2 1.339(6) ?
C12 H12 0.9300 ?
C13 S1 1.754(7) ?
C13 H13A 0.9600 ?
C13 H13B 0.9600 ?
C13 H13C 0.9600 ?
C14 S1 1.755(6) ?
C14 H14A 0.9600 ?
C14 H14B 0.9600 ?
C14 H14C 0.9600 ?
Cd1 O1 2.301(4) y
Cd1 N1 2.349(3) y
Cd1 N2 2.340(3) y
Cd1 Br1 2.5857(6) y
Cd1 Br2 2.5784(6) y
O1 S1 1.515(3) ?

loop_
_geom_hbond_atom_site_label_D
_geom_hbond_atom_site_label_H
_geom_hbond_atom_site_label_A
_geom_hbond_distance_DH
_geom_hbond_distance_HA
_geom_hbond_distance_DA
_geom_hbond_angle_DHA
_geom_hbond_publ_flag
C12 H12 O1 0.93 2.51 3.087(5) 120 yes

loop_
_geom_torsion_atom_site_label_1
_geom_torsion_atom_site_label_2
_geom_torsion_atom_site_label_3
_geom_torsion_atom_site_label_4
_geom_torsion
N1 C1 C2 C3 -0.9(8)
C1 C2 C3 C5 -0.2(7)
C1 C2 C3 C4 -179.2(5)
C2 C3 C5 C6 1.1(7)
C4 C3 C5 C6 -179.9(5)
C3 C5 C6 N1 -1.0(7)
C3 C5 C6 C7 179.4(4)
N1 C6 C7 N2 -1.8(6)
C5 C6 C7 N2 177.7(4)
N1 C6 C7 C8 178.4(4)
C5 C6 C7 C8 -2.1(6)
N2 C7 C8 C9 0.0(7)
C6 C7 C8 C9 179.8(4)
C7 C8 C9 C11 0.1(7)
C7 C8 C9 C10 -178.9(5)
C8 C9 C11 C12 0.1(8)
C10 C9 C11 C12 179.1(5)
C9 C11 C12 N2 -0.4(8)
C2 C1 N1 C6 1.0(7)
C2 C1 N1 Cd1 -177.5(4)
C5 C6 N1 C1 0.0(6)
C7 C6 N1 C1 179.5(4)
C5 C6 N1 Cd1 178.5(3)
C7 C6 N1 Cd1 -1.9(5)
C11 C12 N2 C7 0.5(7)
C11 C12 N2 Cd1 175.5(4)
C8 C7 N2 C12 -0.3(6)
C6 C7 N2 C12 179.9(4)
C8 C7 N2 Cd1 -175.5(3)
C6 C7 N2 Cd1 4.6(5)
Cd1 O1 S1 C13 122.3(5)
Cd1 O1 S1 C14 -133.7(3)
S1 O1 Cd1 N2 -145.6(3)
S1 O1 Cd1 N1 174.01(19)
S1 O1 Cd1 Br2 -43.1(3)
S1 O1 Cd1 Br1 72.1(3)
C12 N2 Cd1 O1 24.8(4)
C7 N2 Cd1 O1 -160.3(3)
C12 N2 Cd1 N1 -179.0(4)
C7 N2 Cd1 N1 -4.1(3)
C12 N2 Cd1 Br2 -72.2(4)
C7 N2 Cd1 Br2 102.7(3)
C12 N2 Cd1 Br1 110.8(4)
C7 N2 Cd1 Br1 -74.3(4)
C1 N1 Cd1 O1 -135.5(4)
C6 N1 Cd1 O1 46.0(4)
C1 N1 Cd1 N2 -178.5(4)
C6 N1 Cd1 N2 3.1(3)
C1 N1 Cd1 Br2 83.9(4)
C6 N1 Cd1 Br2 -94.6(3)
C1 N1 Cd1 Br1 -33.8(4)
C6 N1 Cd1 Br1 147.8(3)
